data_1529220
loop_
_publ_author_name
'Golovnev, Nicolay'
'Molokeev, Maxim'
'Vereshchagin, Sergey'
'Atuchin, Victor'

_publ_section_title
;
 Calcium and strontium thiobarbiturates with discrete and polymeric
 structures
;
_journal_issue 23
_journal_name_full 'Journal of Coordination Chemistry'
_journal_page_first 4119
_journal_paper_doi 10.1080/00958972.2013.860450
_journal_volume 66
_journal_year 2013
_chemical_formula_moiety 'C16 H28 Ca2 N8 O16 S4'
_chemical_formula_sum 'C16 H28 Ca2 N8 O16 S4'
_chemical_formula_weight 796.86
_chemical_name_systematic
; 
Bis[(\m~2~-2-thiobarbiturato-O,S)-(2-thiobarbiturato-O)]-octaaqua-di-calcium
;
_space_group_IT_number 2
_symmetry_cell_setting triclinic
_symmetry_space_group_name_Hall '-P 1'
_symmetry_space_group_name_H-M 'P -1'
_atom_sites_solution_hydrogens geom
_atom_sites_solution_primary direct
_atom_sites_solution_secondary difmap
_audit_creation_method SHELXL-97
_cell_angle_alpha 76.0700(10)
_cell_angle_beta 84.5540(10)
_cell_angle_gamma 70.7330(10)
_cell_formula_units_Z 1
_cell_length_a 8.4180(8)
_cell_length_b 9.1422(9)
_cell_length_c 10.6741(11)
_cell_measurement_reflns_used 1675
_cell_measurement_temperature 296(2)
_cell_measurement_theta_max 26.67
_cell_measurement_theta_min 2.42
_cell_volume 752.55(13)
_computing_cell_refinement 'APEX2 (Bruker, 2003-2008)'
_computing_data_collection 'APEX2 (Bruker, 2003-2008)'
_computing_data_reduction 'SAINT (Bruker, 2009)'
_computing_molecular_graphics 'DIAMOND (Brandenburg, 2005)'
_computing_publication_material 'publCIF (Westrip, 2009)'
_computing_structure_refinement 'SHELXL-97 (Sheldrick, 2008)'
_computing_structure_solution 'SHELXS-97 (Sheldrick, 2008)'
_diffrn_ambient_temperature 296(2)
_diffrn_measured_fraction_theta_full 1.000
_diffrn_measured_fraction_theta_max 0.901
_diffrn_measurement_device_type 'Bruker APEX-II CCD'
_diffrn_measurement_method '\f and \w scans'
_diffrn_radiation_monochromator graphite
_diffrn_radiation_source 'fine-focus sealed tube'
_diffrn_radiation_type MoK\a
_diffrn_radiation_wavelength 0.71073
_diffrn_reflns_av_R_equivalents 0.0292
_diffrn_reflns_av_sigmaI/netI 0.0566
_diffrn_reflns_limit_h_max 11
_diffrn_reflns_limit_h_min -11
_diffrn_reflns_limit_k_max 12
_diffrn_reflns_limit_k_min -12
_diffrn_reflns_limit_l_max 14
_diffrn_reflns_limit_l_min -14
_diffrn_reflns_number 7398
_diffrn_reflns_theta_full 26.89
_diffrn_reflns_theta_max 29.85
_diffrn_reflns_theta_min 1.97
_exptl_absorpt_coefficient_mu 0.742
_exptl_absorpt_correction_T_max 0.7459
_exptl_absorpt_correction_T_min 0.6712
_exptl_absorpt_correction_type multi-scan
_exptl_absorpt_process_details
;
SADABS-2004/1. Bruker AXS Inc., Madison, Wisconsin, USA, 2004
;
_exptl_crystal_colour pink
_exptl_crystal_density_diffrn 1.758
_exptl_crystal_density_method 'not measured'
_exptl_crystal_description bulk
_exptl_crystal_F_000 412
_exptl_crystal_size_max 0.3
_exptl_crystal_size_mid 0.2
_exptl_crystal_size_min 0.1
_refine_diff_density_max 0.395
_refine_diff_density_min -0.451
_refine_diff_density_rms 0.079
_refine_ls_extinction_method none
_refine_ls_goodness_of_fit_ref 1.036
_refine_ls_hydrogen_treatment mixed
_refine_ls_matrix_type full
_refine_ls_number_parameters 233
_refine_ls_number_reflns 3898
_refine_ls_number_restraints 0
_refine_ls_restrained_S_all 1.036
_refine_ls_R_factor_all 0.0680
_refine_ls_R_factor_gt 0.0405
_refine_ls_shift/su_max 0.008
_refine_ls_shift/su_mean 0.000
_refine_ls_structure_factor_coef Fsqd
_refine_ls_weighting_details 'calc w=1/[\s^2^(Fo^2^)+(0.0362P)^2^+0.1177P] where P=(Fo^2^+2Fc^2^)/3'
_refine_ls_weighting_scheme calc
_refine_ls_wR_factor_gt 0.0822
_refine_ls_wR_factor_ref 0.0960
_reflns_number_gt 2745
_reflns_number_total 3898
_reflns_threshold_expression >2sigma(I)
_cod_data_source_file CaHTBA2H2O4.cif
_cod_data_source_block c
_cod_original_sg_symbol_Hall
;
-P 1
;
_cod_original_sg_symbol_H-M P-1
_cod_database_code 1529220
_cod_database_fobs_code 1529220

loop_
_symmetry_equiv_pos_as_xyz
'x, y, z'
'-x, -y, -z'

loop_
_atom_site_label
_atom_site_type_symbol
_atom_site_fract_x
_atom_site_fract_y
_atom_site_fract_z
_atom_site_U_iso_or_equiv
_atom_site_adp_type
_atom_site_occupancy
_atom_site_symmetry_multiplicity
_atom_site_calc_flag
_atom_site_refinement_flags
_atom_site_disorder_assembly
_atom_site_disorder_group
Ca Ca 0.45222(6) 0.75702(6) 0.20943(5) 0.02172(13) Uani 1 1 d . . .
S1 S -0.28188(8) 0.79881(8) 0.64546(7) 0.03282(18) Uani 1 1 d . . .
O1A O 0.7303(2) 0.6082(2) 0.27278(17) 0.0332(4) Uani 1 1 d . . .
O2A O 0.1819(2) 0.7621(2) 0.32465(16) 0.0307(4) Uani 1 1 d . . .
N1A N -0.0212(2) 0.7606(2) 0.48097(19) 0.0263(5) Uani 1 1 d . . .
H1A H -0.0861 0.8424 0.4305 0.032 Uiso 1 1 calc R . .
N3A N 0.9814(2) 0.4201(2) 0.32650(19) 0.0245(5) Uani 1 1 d . . .
H3A H 1.0203 0.4576 0.2528 0.029 Uiso 1 1 calc R . .
C2A C -0.0846(3) 0.7087(3) 0.5970(2) 0.0228(5) Uani 1 1 d . . .
C4A C 0.8141(3) 0.4975(3) 0.3590(2) 0.0235(5) Uani 1 1 d . . .
C5A C 0.2418(3) 0.5599(3) 0.5173(2) 0.0254(5) Uani 1 1 d . . .
H5A H 0.3490 0.5071 0.4897 0.031 Uiso 1 1 calc R . .
C6A C 0.1418(3) 0.6929(3) 0.4351(2) 0.0239(5) Uani 1 1 d . . .
S2 S -0.25744(8) 1.12463(8) 0.32594(6) 0.03071(17) Uani 1 1 d . . .
O1B O 0.2507(2) 0.96729(19) 0.06074(16) 0.0273(4) Uani 1 1 d . . .
O2B O -0.1577(2) 1.4698(2) -0.08442(17) 0.0334(4) Uani 1 1 d . . .
N1B N -0.1877(2) 1.2971(2) 0.10196(19) 0.0260(5) Uani 1 1 d . . .
H1B H -0.2830 1.3658 0.1136 0.031 Uiso 1 1 calc R . .
N3B N 0.0097(2) 1.0570(2) 0.17102(18) 0.0233(4) Uani 1 1 d . . .
H3B H 0.0437 0.9694 0.2279 0.028 Uiso 1 1 calc R . .
C2B C -0.1399(3) 1.1613(3) 0.1926(2) 0.0218(5) Uani 1 1 d . . .
C4B C 0.1132(3) 1.0799(3) 0.0644(2) 0.0222(5) Uani 1 1 d . . .
C5B C 0.0582(3) 1.2216(3) -0.0268(2) 0.0254(5) Uani 1 1 d . . .
H5B H 0.1243 1.2408 -0.0999 0.030 Uiso 1 1 calc R . .
C6B C -0.0951(3) 1.3358(3) -0.0098(2) 0.0257(5) Uani 1 1 d . . .
O1W O 0.5679(2) 0.9715(2) 0.15185(19) 0.0291(4) Uani 1 1 d . . .
H1AW H 0.639(3) 0.985(3) 0.085(3) 0.035 Uiso 1 1 d . . .
H1BW H 0.608(4) 0.983(3) 0.208(3) 0.035 Uiso 1 1 d . . .
O2W O 0.4713(3) 0.8225(3) 0.4100(2) 0.0392(5) Uani 1 1 d . . .
H2AW H 0.544(4) 0.806(4) 0.456(3) 0.047 Uiso 1 1 d . . .
H2BW H 0.391(4) 0.907(4) 0.414(3) 0.047 Uiso 1 1 d . . .
O3W O 0.4588(3) 0.4898(3) 0.2151(2) 0.0421(6) Uani 1 1 d . . .
H3AW H 0.498(4) 0.425(4) 0.273(3) 0.051 Uiso 1 1 d . . .
H3BW H 0.377(4) 0.490(4) 0.192(3) 0.051 Uiso 1 1 d . . .
O4W O 0.5704(3) 0.7176(2) -0.00044(19) 0.0356(5) Uani 1 1 d . . .
H4AW H 0.564(4) 0.793(4) -0.054(3) 0.043 Uiso 1 1 d . . .
H4BW H 0.662(4) 0.654(4) -0.015(3) 0.043 Uiso 1 1 d . . .

loop_
_atom_site_aniso_label
_atom_site_aniso_U_11
_atom_site_aniso_U_22
_atom_site_aniso_U_33
_atom_site_aniso_U_23
_atom_site_aniso_U_13
_atom_site_aniso_U_12
Ca 0.0193(2) 0.0190(2) 0.0206(3) -0.00005(19) 0.00157(19) -0.00143(19)
S1 0.0213(3) 0.0307(4) 0.0320(4) 0.0011(3) 0.0062(3) 0.0031(3)
O1A 0.0227(9) 0.0329(10) 0.0295(10) 0.0068(8) -0.0019(8) 0.0010(8)
O2A 0.0247(9) 0.0313(10) 0.0244(9) 0.0058(8) 0.0058(7) -0.0037(8)
N1A 0.0195(10) 0.0243(11) 0.0231(11) 0.0057(9) 0.0012(8) 0.0007(9)
N3A 0.0184(10) 0.0232(10) 0.0224(11) 0.0039(9) 0.0021(8) -0.0011(8)
C2A 0.0193(12) 0.0211(12) 0.0241(13) -0.0006(10) -0.0025(10) -0.0041(10)
C4A 0.0177(12) 0.0216(12) 0.0264(13) -0.0011(10) -0.0022(10) -0.0026(10)
C5A 0.0155(12) 0.0254(13) 0.0271(13) 0.0003(10) 0.0033(10) -0.0009(10)
C6A 0.0207(12) 0.0252(12) 0.0239(13) -0.0036(10) 0.0029(10) -0.0073(10)
S2 0.0262(3) 0.0330(4) 0.0250(3) -0.0036(3) 0.0083(3) -0.0034(3)
O1B 0.0182(9) 0.0254(9) 0.0267(9) 0.0015(7) 0.0034(7) 0.0021(7)
O2B 0.0328(10) 0.0223(9) 0.0307(10) 0.0052(8) 0.0002(8) 0.0022(8)
N1B 0.0204(10) 0.0207(10) 0.0276(11) -0.0002(9) 0.0030(9) 0.0013(8)
N3B 0.0219(10) 0.0197(10) 0.0201(10) 0.0020(8) 0.0010(8) -0.0008(8)
C2B 0.0198(12) 0.0199(11) 0.0225(12) -0.0045(10) 0.0015(10) -0.0026(9)
C4B 0.0184(12) 0.0240(12) 0.0222(12) -0.0037(10) 0.0018(10) -0.0058(10)
C5B 0.0201(12) 0.0241(12) 0.0242(13) 0.0007(10) 0.0036(10) -0.0022(10)
C6B 0.0233(13) 0.0240(12) 0.0249(13) -0.0010(10) -0.0017(10) -0.0037(10)
O1W 0.0310(11) 0.0305(10) 0.0250(10) -0.0038(8) 0.0054(8) -0.0119(8)
O2W 0.0373(13) 0.0457(13) 0.0308(11) -0.0134(10) 0.0004(9) -0.0050(10)
O3W 0.0341(12) 0.0305(11) 0.0603(16) -0.0061(10) -0.0019(11) -0.0108(10)
O4W 0.0364(11) 0.0261(10) 0.0293(11) -0.0007(8) 0.0058(9) 0.0041(9)

loop_
_atom_type_symbol
_atom_type_description
_atom_type_scat_dispersion_real
_atom_type_scat_dispersion_imag
_atom_type_scat_source
C C 0.0033 0.0016 'International Tables Vol C Tables 4.2.6.8 and 6.1.1.4'
H H 0.0000 0.0000 'International Tables Vol C Tables 4.2.6.8 and 6.1.1.4'
N N 0.0061 0.0033 'International Tables Vol C Tables 4.2.6.8 and 6.1.1.4'
O O 0.0106 0.0060 'International Tables Vol C Tables 4.2.6.8 and 6.1.1.4'
S S 0.1246 0.1234 'International Tables Vol C Tables 4.2.6.8 and 6.1.1.4'
Ca Ca 0.2262 0.3064 'International Tables Vol C Tables 4.2.6.8 and 6.1.1.4'

loop_
_geom_angle_atom_site_label_1
_geom_angle_atom_site_label_2
_geom_angle_atom_site_label_3
_geom_angle
_geom_angle_site_symmetry_1
_geom_angle_site_symmetry_3
O1A Ca O2W 76.84(7) . .
O1A Ca O1W 82.66(7) . .
O2W Ca O1W 75.64(7) . .
O1A Ca O3W 78.00(7) . .
O2W Ca O3W 117.71(8) . .
O1W Ca O3W 152.66(7) . .
O1A Ca O4W 81.73(7) . .
O2W Ca O4W 150.04(8) . .
O1W Ca O4W 81.10(7) . .
O3W Ca O4W 77.16(8) . .
O1A Ca O1B 151.10(6) . .
O2W Ca O1B 113.80(7) . .
O1W Ca O1B 74.84(6) . .
O3W Ca O1B 115.51(7) . .
O4W Ca O1B 77.12(6) . .
O1A Ca O2A 130.33(6) . .
O2W Ca O2A 74.23(7) . .
O1W Ca O2A 126.42(6) . .
O3W Ca O2A 80.92(7) . .
O4W Ca O2A 135.60(7) . .
O1B Ca O2A 78.33(5) . .
O1A Ca H1BW 75.1(6) . .
O2W Ca H1BW 62.1(6) . .
O1W Ca H1BW 14.5(6) . .
O3W Ca H1BW 152.3(6) . .
O4W Ca H1BW 92.4(6) . .
O1B Ca H1BW 86.2(6) . .
O2A Ca H1BW 122.2(6) . .
O1A Ca H2BW 93.0(6) . .
O2W Ca H2BW 16.9(6) . .
O1W Ca H2BW 72.3(6) . .
O3W Ca H2BW 127.5(6) . .
O4W Ca H2BW 153.3(6) . .
O1B Ca H2BW 97.1(6) . .
O2A Ca H2BW 66.1(6) . .
H1BW Ca H2BW 61.1(9) . .
O1A Ca H3BW 92.7(7) . .
O2W Ca H3BW 123.3(7) . .
O1W Ca H3BW 159.1(7) . .
O3W Ca H3BW 14.8(7) . .
O4W Ca H3BW 78.1(7) . .
O1B Ca H3BW 101.8(7) . .
O2A Ca H3BW 71.5(7) . .
H1BW Ca H3BW 165.7(9) . .
H2BW Ca H3BW 128.5(9) . .
C4A O1A Ca 142.27(16) . .
C6A O2A Ca 134.21(15) . .
C2A N1A C6A 125.5(2) . .
C2A N1A H1A 117.3 . .
C6A N1A H1A 117.3 . .
C2A N3A C4A 124.3(2) 2_666 .
C2A N3A H3A 117.9 2_666 .
C4A N3A H3A 117.9 . .
N1A C2A N3A 116.2(2) . 2_666
N1A C2A S1 122.48(18) . .
N3A C2A S1 121.36(18) 2_666 .
O1A C4A C5A 127.2(2) . 2_666
O1A C4A N3A 116.4(2) . .
C5A C4A N3A 116.4(2) 2_666 .
C6A C5A C4A 121.6(2) . 2_666
C6A C5A H5A 119.2 . .
C4A C5A H5A 119.2 2_666 .
O2A C6A C5A 127.5(2) . .
O2A C6A N1A 116.6(2) . .
C5A C6A N1A 115.8(2) . .
C4B O1B Ca 139.27(15) . .
C2B N1B C6B 125.3(2) . .
C2B N1B H1B 117.3 . .
C6B N1B H1B 117.3 . .
C2B N3B C4B 125.0(2) . .
C2B N3B H3B 117.5 . .
C4B N3B H3B 117.5 . .
N1B C2B N3B 115.5(2) . .
N1B C2B S2 122.49(18) . .
N3B C2B S2 121.95(18) . .
O1B C4B N3B 116.0(2) . .
O1B C4B C5B 126.7(2) . .
N3B C4B C5B 117.3(2) . .
C4B C5B C6B 120.6(2) . .
C4B C5B H5B 119.7 . .
C6B C5B H5B 119.7 . .
O2B C6B C5B 126.7(2) . .
O2B C6B N1B 117.2(2) . .
C5B C6B N1B 116.1(2) . .
Ca O1W H1AW 125.4(17) . .
Ca O1W H1BW 114(2) . .
H1AW O1W H1BW 104(3) . .
Ca O2W H2AW 135(2) . .
Ca O2W H2BW 108(2) . .
H2AW O2W H2BW 113(3) . .
Ca O3W H3AW 118(3) . .
Ca O3W H3BW 111(3) . .
H3AW O3W H3BW 116(4) . .
Ca O4W H4AW 117(2) . .
Ca O4W H4BW 127(2) . .
H4AW O4W H4BW 104(3) . .

loop_
_geom_bond_atom_site_label_1
_geom_bond_atom_site_label_2
_geom_bond_distance
_geom_bond_site_symmetry_2
Ca O1A 2.3545(17) .
Ca O2W 2.391(2) .
Ca O1W 2.3949(19) .
Ca O3W 2.411(2) .
Ca O4W 2.422(2) .
Ca O1B 2.4456(16) .
Ca O2A 2.4740(17) .
Ca H1BW 2.79(3) .
Ca H2BW 2.77(3) .
Ca H3BW 2.77(3) .
S1 C2A 1.687(2) .
O1A C4A 1.255(3) .
O2A C6A 1.269(3) .
N1A C2A 1.342(3) .
N1A C6A 1.402(3) .
N1A H1A 0.8600 .
N3A C2A 1.343(3) 2_666
N3A C4A 1.404(3) .
N3A H3A 0.8600 .
C2A N3A 1.343(3) 2_666
C4A C5A 1.396(3) 2_666
C5A C6A 1.381(3) .
C5A C4A 1.396(3) 2_666
C5A H5A 0.9300 .
S2 C2B 1.685(2) .
O1B C4B 1.275(3) .
O2B C6B 1.263(3) .
N1B C2B 1.343(3) .
N1B C6B 1.400(3) .
N1B H1B 0.8600 .
N3B C2B 1.344(3) .
N3B C4B 1.384(3) .
N3B H3B 0.8600 .
C4B C5B 1.387(3) .
C5B C6B 1.395(3) .
C5B H5B 0.9300 .
O1W H1AW 0.90(3) .
O1W H1BW 0.77(3) .
O2W H2AW 0.78(3) .
O2W H2BW 0.85(3) .
O3W H3AW 0.76(3) .
O3W H3BW 0.76(3) .
O4W H4AW 0.77(3) .
O4W H4BW 0.82(3) .

loop_
_geom_hbond_atom_site_label_D
_geom_hbond_atom_site_label_H
_geom_hbond_atom_site_label_A
_geom_hbond_distance_DH
_geom_hbond_distance_HA
_geom_hbond_distance_DA
_geom_hbond_angle_DHA
_geom_hbond_site_symmetry_A
O1W H1AW O1B 0.90(3) 1.77(3) 2.662(3) 170 2_675
N3B H3B O2A 0.86 1.96 2.793(3) 163 1_555
N3A H3A O2B 0.86 2.13 2.982(3) 170 2_675
O4W H4BW O2B 0.83(4) 2.10(3) 2.888(3) 161 1_645
O4W H4AW O1W 0.78(3) 2.12(3) 2.830(3) 151 2_675
O3W H3BW O2B 0.76(4) 2.14(3) 2.884(3) 166 2_575
O2W H2BW S1 0.85(4) 2.48(4) 3.229(3) 148 2_576
N1A H1A S2 0.86 2.54 3.373(2) 163 1_555
O1W H1BW S2 0.77(3) 2.56(3) 3.271(2) 156 1_655
O2W H2AW S1 0.78(3) 2.58(3) 3.333(3) 164 1_655

loop_
_geom_torsion_atom_site_label_1
_geom_torsion_atom_site_label_2
_geom_torsion_atom_site_label_3
_geom_torsion_atom_site_label_4
_geom_torsion
_geom_torsion_site_symmetry_1
_geom_torsion_site_symmetry_2
_geom_torsion_site_symmetry_3
_geom_torsion_site_symmetry_4
O2W Ca O1A C4A 63.7(3) . . . .
O1W Ca O1A C4A 140.6(3) . . . .
O3W Ca O1A C4A -58.9(3) . . . .
O4W Ca O1A C4A -137.4(3) . . . .
O1B Ca O1A C4A 179.4(2) . . . .
O2A Ca O1A C4A 8.1(3) . . . .
O1A Ca O2A C6A 2.0(3) . . . .
O2W Ca O2A C6A -54.7(2) . . . .
O1W Ca O2A C6A -112.8(2) . . . .
O3W Ca O2A C6A 67.6(2) . . . .
O4W Ca O2A C6A 128.6(2) . . . .
O1B Ca O2A C6A -173.8(2) . . . .
C6A N1A C2A N3A -0.6(4) . . . 2_666
C6A N1A C2A S1 179.17(19) . . . .
Ca O1A C4A C5A -19.0(5) . . . 2_666
Ca O1A C4A N3A 159.30(19) . . . .
C2A N3A C4A O1A -174.4(2) 2_666 . . .
C2A N3A C4A C5A 4.1(4) 2_666 . . 2_666
Ca O2A C6A C5A -16.8(4) . . . .
Ca O2A C6A N1A 161.56(16) . . . .
C4A C5A C6A O2A 175.1(2) 2_666 . . .
C4A C5A C6A N1A -3.4(4) 2_666 . . .
C2A N1A C6A O2A -177.3(2) . . . .
C2A N1A C6A C5A 1.3(4) . . . .
O1A Ca O1B C4B -136.7(2) . . . .
O2W Ca O1B C4B -30.2(3) . . . .
O1W Ca O1B C4B -96.6(2) . . . .
O3W Ca O1B C4B 110.5(2) . . . .
O4W Ca O1B C4B 179.3(2) . . . .
O2A Ca O1B C4B 36.6(2) . . . .
C6B N1B C2B N3B 0.0(4) . . . .
C6B N1B C2B S2 179.02(19) . . . .
C4B N3B C2B N1B -0.5(4) . . . .
C4B N3B C2B S2 -179.47(18) . . . .
Ca O1B C4B N3B -29.0(4) . . . .
Ca O1B C4B C5B 150.7(2) . . . .
C2B N3B C4B O1B 180.0(2) . . . .
C2B N3B C4B C5B 0.3(4) . . . .
O1B C4B C5B C6B -179.3(2) . . . .
N3B C4B C5B C6B 0.4(4) . . . .
C4B C5B C6B O2B 178.9(2) . . . .
C4B C5B C6B N1B -0.7(4) . . . .
C2B N1B C6B O2B -179.1(2) . . . .
C2B N1B C6B C5B 0.6(4) . . . .
